data_7003972
loop_
_publ_author_name
'Lemonnier, Jean-Fran\,cois'
'Kachmar, Ali'
'Floquet, S\'ebastien'
'Marrot, J\'er\^ome'
'Rohmer, Marie-Madeleine'
'B\'enard, Marc'
'Cadot, Emmanuel'

_publ_section_title
;
 Tuning the thermodynamic stability of oxothiomolybdenum wheels:
 crystal structures, studies in solution and DFT calculations
;
_journal_issue 34
_journal_name_full 'Dalton Transactions'
_journal_page_first 4565
_journal_paper_doi 10.1039/b801716f
_journal_year 2008
_chemical_formula_sum 'C20 H86 Mo12 N2 O47 S12'
_chemical_formula_weight 2642.91
_chemical_name_systematic
;
?
;
_space_group_IT_number 11
_symmetry_cell_setting monoclinic
_symmetry_space_group_name_Hall '-P 2yb'
_symmetry_space_group_name_H-M 'P 1 21/m 1'
_atom_sites_solution_hydrogens geom
_atom_sites_solution_primary direct
_atom_sites_solution_secondary difmap
_audit_creation_method SHELXL-97
_cell_angle_alpha 90.00
_cell_angle_beta 108.0070(10)
_cell_angle_gamma 90.00
_cell_formula_units_Z 2
_cell_length_a 17.9056(4)
_cell_length_b 12.2302(4)
_cell_length_c 20.4212(6)
_cell_measurement_reflns_used 9047
_cell_measurement_temperature 293(2)
_cell_measurement_theta_max 28.94
_cell_measurement_theta_min 2.47
_cell_volume 4253.0(2)
_computing_cell_refinement 'Bruker APEX2'
_computing_data_collection 'Bruker APEX2'
_computing_data_reduction 'Bruker SAINT'
_computing_molecular_graphics 'Bruker SHELXTL'
_computing_publication_material 'Bruker SHELXTL'
_computing_structure_refinement 'SHELXL-97 (Sheldrick, 1997)'
_computing_structure_solution 'SHELXS-97 (Sheldrick, 1990)'
_diffrn_ambient_temperature 293(2)
_diffrn_detector_area_resol_mean 512x512
_diffrn_measured_fraction_theta_full 0.997
_diffrn_measured_fraction_theta_max 0.997
_diffrn_measurement_device_type 'CCD area detector'
_diffrn_measurement_method 'phi and omega scans'
_diffrn_radiation_monochromator graphite
_diffrn_radiation_source 'fine-focus sealed tube'
_diffrn_radiation_type MoK\a
_diffrn_radiation_wavelength 0.71073
_diffrn_reflns_av_R_equivalents 0.0450
_diffrn_reflns_av_sigmaI/netI 0.0320
_diffrn_reflns_limit_h_max 25
_diffrn_reflns_limit_h_min -24
_diffrn_reflns_limit_k_max 17
_diffrn_reflns_limit_k_min -17
_diffrn_reflns_limit_l_max 28
_diffrn_reflns_limit_l_min -28
_diffrn_reflns_number 77723
_diffrn_reflns_theta_full 30.08
_diffrn_reflns_theta_max 30.08
_diffrn_reflns_theta_min 1.05
_exptl_absorpt_coefficient_mu 2.080
_exptl_absorpt_correction_T_max 0.7884
_exptl_absorpt_correction_T_min 0.5297
_exptl_absorpt_correction_type multi-scan
_exptl_absorpt_process_details 'SADABS (Sheldrick, V2.10)'
_exptl_crystal_colour orange
_exptl_crystal_density_diffrn 2.064
_exptl_crystal_density_meas 0
_exptl_crystal_density_method 'not measured'
_exptl_crystal_description parallelepiped
_exptl_crystal_F_000 2584
_exptl_crystal_size_max 0.35
_exptl_crystal_size_mid 0.24
_exptl_crystal_size_min 0.12
_refine_diff_density_max 1.348
_refine_diff_density_min -0.835
_refine_diff_density_rms 0.229
_refine_ls_extinction_method none
_refine_ls_goodness_of_fit_ref 1.099
_refine_ls_hydrogen_treatment constr
_refine_ls_matrix_type full
_refine_ls_number_parameters 529
_refine_ls_number_reflns 13007
_refine_ls_number_restraints 0
_refine_ls_restrained_S_all 1.099
_refine_ls_R_factor_all 0.0596
_refine_ls_R_factor_gt 0.0380
_refine_ls_shift/su_max 0.002
_refine_ls_shift/su_mean 0.000
_refine_ls_structure_factor_coef Fsqd
_refine_ls_weighting_details 'calc w=1/[\s^2^(Fo^2^)+(0.0761P)^2^+6.8942P] where P=(Fo^2^+2Fc^2^)/3'
_refine_ls_weighting_scheme calc
_refine_ls_wR_factor_gt 0.1193
_refine_ls_wR_factor_ref 0.1408
_reflns_number_gt 9887
_reflns_number_total 13007
_reflns_threshold_expression >2sigma(I)
_cod_data_source_file b801716f.txt
_cod_data_source_block 2
_cod_depositor_comments
;
The following automatic conversions were performed:
'_symmetry_cell_setting' value 'Monoclinic' changed to 'monoclinic'
according to '/home/saulius/struct/CIF-dictionaries/cif_core.dic'
dictionary named 'cif_core.dic' version 2.4.1 from 2010-06-29.

Automatic conversion script
Id: cif_fix_enum 1527 2010-12-29 10:47:43Z saulius 
;
_cod_original_sg_symbol_H-M P2(1)/m
_cod_database_code 7003972

loop_
_symmetry_equiv_pos_as_xyz
'x, y, z'
'-x, y+1/2, -z'
'-x, -y, -z'
'x, -y-1/2, z'

loop_
_atom_site_label
_atom_site_type_symbol
_atom_site_fract_x
_atom_site_fract_y
_atom_site_fract_z
_atom_site_U_iso_or_equiv
_atom_site_adp_type
_atom_site_occupancy
_atom_site_symmetry_multiplicity
_atom_site_calc_flag
_atom_site_refinement_flags
_atom_site_disorder_assembly
_atom_site_disorder_group
Mo1 Mo 0.34151(3) 0.7500 0.53787(3) 0.02557(11) Uani 1 2 d S . .
Mo2 Mo 0.43938(3) 0.7500 0.45264(3) 0.02495(11) Uani 1 2 d S . .
Mo3 Mo 0.60459(3) 0.7500 0.40321(3) 0.02742(11) Uani 1 2 d S . .
Mo4 Mo 0.75811(3) 0.7500 0.38963(3) 0.02943(12) Uani 1 2 d S . .
Mo5 Mo 0.94390(3) 0.7500 0.48370(3) 0.03196(13) Uani 1 2 d S . .
Mo6 Mo 1.02472(3) 0.7500 0.62694(3) 0.03032(12) Uani 1 2 d S . .
Mo7 Mo 1.03158(3) 0.7500 0.79224(3) 0.03256(13) Uani 1 2 d S . .
Mo8 Mo 1.00009(3) 0.7500 0.91777(3) 0.03430(13) Uani 1 2 d S . .
Mo9 Mo 0.84980(4) 0.7500 0.97754(3) 0.04094(15) Uani 1 2 d S . .
Mo10 Mo 0.68425(4) 0.7500 0.93362(3) 0.04336(16) Uani 1 2 d S . .
Mo11 Mo 0.50040(4) 0.7500 0.82817(3) 0.03700(14) Uani 1 2 d S . .
Mo12 Mo 0.37443(3) 0.7500 0.70509(3) 0.02902(12) Uani 1 2 d S . .
S1 S 0.39419(7) 0.59877(9) 0.49877(6) 0.0309(2) Uani 1 1 d . . .
S2 S 0.68757(8) 0.60209(10) 0.41039(8) 0.0431(3) Uani 1 1 d . . .
S3 S 0.97379(7) 0.60131(10) 0.55811(7) 0.0355(2) Uani 1 1 d . . .
S4 S 1.00864(8) 0.59941(11) 0.85183(7) 0.0394(3) Uani 1 1 d . . .
S5 S 0.76595(8) 0.60381(14) 0.93849(8) 0.0490(3) Uani 1 1 d . . .
S6 S 0.44963(8) 0.60226(11) 0.75816(7) 0.0383(3) Uani 1 1 d . . .
O1 O 0.2490(3) 0.7500 0.4855(3) 0.0413(12) Uani 1 2 d S . .
O2 O 0.3762(3) 0.7500 0.3721(3) 0.0408(12) Uani 1 2 d S . .
O3 O 0.5532(3) 0.7500 0.3190(3) 0.0561(16) Uani 1 2 d S . .
O4 O 0.7363(4) 0.7500 0.3040(3) 0.0592(17) Uani 1 2 d S . .
O5 O 1.0177(3) 0.7500 0.4492(3) 0.0505(14) Uani 1 2 d S . .
O6 O 1.1210(3) 0.7500 0.6342(3) 0.0442(12) Uani 1 2 d S . .
O7 O 1.1300(3) 0.7500 0.8174(3) 0.0520(14) Uani 1 2 d S . .
O8 O 1.0895(3) 0.7500 0.9777(3) 0.0557(16) Uani 1 2 d S . .
O9 O 0.8669(4) 0.7500 1.0624(3) 0.0573(16) Uani 1 2 d S . .
O10 O 0.6632(4) 0.7500 1.0080(3) 0.069(2) Uani 1 2 d S . .
O11 O 0.4546(4) 0.7500 0.8881(3) 0.0569(16) Uani 1 2 d S . .
O12 O 0.3003(3) 0.7500 0.7381(3) 0.0414(12) Uani 1 2 d S . .
O13 O 0.32582(18) 0.6517(2) 0.61764(17) 0.0288(6) Uani 1 1 d . . .
O14 O 0.52799(18) 0.6523(3) 0.43691(17) 0.0305(6) Uani 1 1 d . . .
O15 O 0.85928(19) 0.6516(3) 0.41466(18) 0.0353(7) Uani 1 1 d . . .
O16 O 1.0106(2) 0.6543(3) 0.70480(18) 0.0395(8) Uani 1 1 d . . .
O17 O 0.9411(2) 0.6498(3) 0.96994(17) 0.0401(8) Uani 1 1 d . . .
O18 O 0.5991(2) 0.6541(4) 0.8662(2) 0.0519(10) Uani 1 1 d . . .
O19 O 0.4588(2) 0.7500 0.6297(2) 0.0259(8) Uani 1 2 d S . .
O20 O 0.5318(2) 0.7500 0.5602(2) 0.0299(9) Uani 1 2 d S . .
O21 O 0.6622(3) 0.7500 0.5274(3) 0.0404(12) Uani 1 2 d S . .
O22 O 0.8221(3) 0.7500 0.5149(3) 0.0372(11) Uani 1 2 d S . .
O23 O 0.8873(3) 0.7500 0.7511(3) 0.0397(11) Uani 1 2 d S . .
O24 O 0.8697(3) 0.7500 0.8548(2) 0.0336(10) Uani 1 2 d S . .
C1 C 0.5256(3) 0.7500 0.6198(3) 0.0246(11) Uani 1 2 d S . .
C2 C 0.6021(3) 0.7500 0.6769(3) 0.0258(11) Uani 1 2 d S . .
C3 C 0.6392(3) 0.6494(4) 0.6972(2) 0.0296(9) Uani 1 1 d . . .
C4 C 0.7185(3) 0.6495(4) 0.7375(2) 0.0309(9) Uani 1 1 d . . .
C5 C 0.7563(4) 0.7500 0.7552(3) 0.0287(12) Uani 1 2 d S . .
C6 C 0.8441(4) 0.7500 0.7902(3) 0.0338(14) Uani 1 2 d S . .
C7 C 0.5965(3) 0.5435(4) 0.6708(3) 0.0406(11) Uani 1 1 d . . .
H7A H 0.5455 0.5596 0.6394 0.061 Uiso 1 1 calc R . .
H7B H 0.5908 0.5018 0.7089 0.061 Uiso 1 1 calc R . .
H7C H 0.6261 0.5020 0.6475 0.061 Uiso 1 1 calc R . .
C8 C 0.7620(3) 0.5439(4) 0.7574(3) 0.0464(13) Uani 1 1 d . . .
H8A H 0.8167 0.5587 0.7790 0.070 Uiso 1 1 calc R . .
H8B H 0.7555 0.5000 0.7171 0.070 Uiso 1 1 calc R . .
H8C H 0.7415 0.5052 0.7891 0.070 Uiso 1 1 calc R . .
N N 0.2525(3) 0.4868(5) 0.8314(3) 0.0617(14) Uani 1 1 d . . .
C9 C 0.2134(6) 0.5201(8) 0.7584(4) 0.095(3) Uani 1 1 d . . .
H9A H 0.1890 0.4575 0.7320 0.143 Uiso 1 1 calc R . .
H9B H 0.2519 0.5497 0.7394 0.143 Uiso 1 1 calc R . .
H9C H 0.1743 0.5745 0.7568 0.143 Uiso 1 1 calc R . .
C10 C 0.2952(9) 0.5831(9) 0.8680(6) 0.148(6) Uani 1 1 d . . .
H10A H 0.2759 0.6016 0.9055 0.223 Uiso 1 1 calc R . .
H10B H 0.2873 0.6437 0.8367 0.223 Uiso 1 1 calc R . .
H10C H 0.3502 0.5667 0.8855 0.223 Uiso 1 1 calc R . .
C11 C 0.3199(7) 0.4126(11) 0.8357(7) 0.136(5) Uani 1 1 d . . .
H11A H 0.3475 0.3971 0.8831 0.203 Uiso 1 1 calc R . .
H11B H 0.3549 0.4473 0.8148 0.203 Uiso 1 1 calc R . .
H11C H 0.3007 0.3456 0.8119 0.203 Uiso 1 1 calc R . .
C12 C 0.1961(6) 0.4359(14) 0.8577(6) 0.155(7) Uani 1 1 d . . .
H12A H 0.2218 0.4089 0.9033 0.233 Uiso 1 1 calc R . .
H12B H 0.1719 0.3761 0.8283 0.233 Uiso 1 1 calc R . .
H12C H 0.1568 0.4882 0.8593 0.233 Uiso 1 1 calc R . .
O1W O 0.8401(2) 0.4373(4) 0.4488(3) 0.0637(13) Uani 1 1 d . . .
O2W O 0.9094(3) 0.4377(4) 0.9247(3) 0.0635(12) Uani 1 1 d . . .
O3W O 0.9895(4) 0.4355(4) 0.7070(3) 0.0812(16) Uani 1 1 d . . .
O4W O 0.9088(5) 0.7500 0.2860(4) 0.086(3) Uani 1 2 d S . .
O5W O 0.7989(4) 0.6309(8) 0.6119(4) 0.086(3) Uani 0.75 1 d P . .
O6W O 0.6074(4) 0.4396(6) 0.8621(4) 0.121(3) Uani 1 1 d . . .
O7W O 0.2105(7) 0.7500 0.3119(10) 0.205(9) Uani 1 2 d S . .
O8W O 0.9066(6) 0.3556(8) 0.7942(5) 0.066(3) Uani 0.50 1 d P . .
O9W O 0.1502(6) 0.5853(9) 0.3959(6) 0.076(3) Uani 0.50 1 d P . .
O10W O 0.9880(6) 0.3339(9) 0.8375(6) 0.077(3) Uani 0.50 1 d P . .
O11W O 0.3749(15) 0.7500 0.2266(9) 0.126(8) Uani 0.50 2 d SP . .
O12W O 0.7868(11) 0.5464(18) 0.5675(11) 0.071(6) Uani 0.25 1 d P . .
O13W O 0.5405(17) 0.704(2) 0.1772(14) 0.096(9) Uani 0.25 1 d P . .
O14W O 0.495(3) 0.7500 0.1765(14) 0.093(13) Uani 0.25 2 d SP . .
O15W O 0.737(3) 0.2500 0.998(3) 0.15(2) Uani 0.25 2 d SP . .
O16W O 0.7541(10) 0.3400(14) 0.905(3) 0.24(3) Uani 0.25 1 d P . .

loop_
_atom_site_aniso_label
_atom_site_aniso_U_11
_atom_site_aniso_U_22
_atom_site_aniso_U_33
_atom_site_aniso_U_23
_atom_site_aniso_U_13
_atom_site_aniso_U_12
Mo1 0.0207(2) 0.0236(2) 0.0316(3) 0.000 0.00681(19) 0.000
Mo2 0.0206(2) 0.0262(2) 0.0265(2) 0.000 0.00511(18) 0.000
Mo3 0.0237(2) 0.0286(3) 0.0303(3) 0.000 0.00890(19) 0.000
Mo4 0.0276(3) 0.0329(3) 0.0308(3) 0.000 0.0134(2) 0.000
Mo5 0.0260(3) 0.0372(3) 0.0360(3) 0.000 0.0144(2) 0.000
Mo6 0.0264(3) 0.0292(3) 0.0365(3) 0.000 0.0114(2) 0.000
Mo7 0.0316(3) 0.0292(3) 0.0355(3) 0.000 0.0083(2) 0.000
Mo8 0.0307(3) 0.0380(3) 0.0277(3) 0.000 -0.0005(2) 0.000
Mo9 0.0373(3) 0.0531(4) 0.0290(3) 0.000 0.0052(2) 0.000
Mo10 0.0371(3) 0.0597(4) 0.0324(3) 0.000 0.0095(2) 0.000
Mo11 0.0349(3) 0.0440(3) 0.0332(3) 0.000 0.0120(2) 0.000
Mo12 0.0299(3) 0.0260(3) 0.0335(3) 0.000 0.0130(2) 0.000
S1 0.0318(5) 0.0235(5) 0.0392(6) -0.0039(4) 0.0136(4) -0.0030(4)
S2 0.0368(6) 0.0242(6) 0.0762(10) -0.0101(6) 0.0291(6) -0.0031(5)
S3 0.0334(6) 0.0311(6) 0.0417(6) -0.0030(5) 0.0111(5) 0.0018(5)
S4 0.0452(7) 0.0308(6) 0.0403(6) 0.0032(5) 0.0104(5) 0.0014(5)
S5 0.0404(7) 0.0546(9) 0.0485(8) 0.0048(6) 0.0086(6) -0.0014(6)
S6 0.0410(6) 0.0324(6) 0.0410(6) 0.0069(5) 0.0118(5) 0.0029(5)
O1 0.027(2) 0.052(3) 0.042(3) 0.000 0.006(2) 0.000
O2 0.031(2) 0.056(3) 0.032(2) 0.000 0.0038(19) 0.000
O3 0.040(3) 0.091(5) 0.034(3) 0.000 0.007(2) 0.000
O4 0.049(3) 0.097(5) 0.033(3) 0.000 0.016(2) 0.000
O5 0.036(3) 0.066(4) 0.057(4) 0.000 0.024(3) 0.000
O6 0.028(2) 0.049(3) 0.051(3) 0.000 0.006(2) 0.000
O7 0.034(3) 0.059(4) 0.066(4) 0.000 0.019(3) 0.000
O8 0.045(3) 0.076(4) 0.033(3) 0.000 -0.008(2) 0.000
O9 0.047(3) 0.086(5) 0.036(3) 0.000 0.009(2) 0.000
O10 0.063(4) 0.106(6) 0.044(3) 0.000 0.025(3) 0.000
O11 0.054(3) 0.078(5) 0.045(3) 0.000 0.024(3) 0.000
O12 0.045(3) 0.041(3) 0.044(3) 0.000 0.023(2) 0.000
O13 0.0292(15) 0.0225(14) 0.0367(16) -0.0005(12) 0.0131(12) -0.0036(12)
O14 0.0273(15) 0.0249(15) 0.0411(17) -0.0025(13) 0.0132(13) -0.0017(12)
O15 0.0318(16) 0.0369(18) 0.0419(18) -0.0085(15) 0.0181(14) 0.0025(14)
O16 0.055(2) 0.0292(17) 0.0372(18) -0.0017(14) 0.0182(16) -0.0020(15)
O17 0.0398(18) 0.047(2) 0.0281(16) 0.0078(15) 0.0025(14) 0.0048(16)
O18 0.0362(19) 0.059(3) 0.053(2) 0.000(2) 0.0020(17) 0.0019(18)
O19 0.0240(19) 0.022(2) 0.033(2) 0.000 0.0109(17) 0.000
O20 0.022(2) 0.038(2) 0.029(2) 0.000 0.0057(16) 0.000
O21 0.027(2) 0.056(3) 0.040(3) 0.000 0.013(2) 0.000
O22 0.030(2) 0.050(3) 0.035(2) 0.000 0.0149(19) 0.000
O23 0.026(2) 0.057(3) 0.034(2) 0.000 0.0062(19) 0.000
O24 0.032(2) 0.042(3) 0.022(2) 0.000 0.0002(17) 0.000
C1 0.022(3) 0.019(3) 0.030(3) 0.000 0.004(2) 0.000
C2 0.024(3) 0.028(3) 0.025(3) 0.000 0.008(2) 0.000
C3 0.028(2) 0.027(2) 0.032(2) 0.0011(17) 0.0061(16) -0.0008(17)
C4 0.027(2) 0.032(2) 0.030(2) -0.0002(17) 0.0035(17) 0.0054(17)
C5 0.026(3) 0.034(3) 0.023(3) 0.000 0.004(2) 0.000
C6 0.032(3) 0.037(3) 0.028(3) 0.000 0.002(2) 0.000
C7 0.038(3) 0.029(2) 0.048(3) -0.007(2) 0.004(2) -0.001(2)
C8 0.040(3) 0.036(3) 0.052(3) 0.002(2) -0.003(2) 0.013(2)
N 0.062(3) 0.043(3) 0.080(4) 0.007(3) 0.021(3) 0.002(3)
C9 0.115(7) 0.080(6) 0.073(6) 0.017(5) 0.004(5) -0.006(6)
C10 0.212(15) 0.082(8) 0.102(9) -0.005(7) -0.024(9) -0.004(9)
C11 0.136(10) 0.143(12) 0.139(11) 0.015(9) 0.059(9) 0.068(9)
C12 0.083(7) 0.264(19) 0.122(10) 0.072(11) 0.036(7) -0.038(9)
O1W 0.042(2) 0.041(2) 0.113(4) -0.012(2) 0.031(2) 0.0012(18)
O2W 0.073(3) 0.049(3) 0.063(3) 0.018(2) 0.012(2) 0.000(2)
O3W 0.117(5) 0.046(3) 0.082(4) -0.005(3) 0.033(3) -0.020(3)
O4W 0.079(5) 0.123(7) 0.067(5) 0.000 0.039(4) 0.000
O5W 0.064(4) 0.128(7) 0.075(5) 0.042(5) 0.035(4) 0.021(5)
O6W 0.110(5) 0.075(5) 0.151(7) 0.004(5) 0.004(5) 0.014(4)
O7W 0.079(7) 0.130(11) 0.32(2) 0.000 -0.069(10) 0.000
O8W 0.071(6) 0.047(5) 0.075(7) 0.011(5) 0.015(5) 0.003(5)
O9W 0.064(6) 0.086(7) 0.080(7) -0.044(6) 0.027(5) -0.049(6)
O10W 0.076(7) 0.055(6) 0.087(8) 0.015(5) 0.006(6) -0.016(5)
O11W 0.18(2) 0.141(19) 0.041(9) 0.000 0.014(11) 0.000
O12W 0.049(10) 0.078(14) 0.069(12) 0.034(11) -0.006(9) -0.033(10)
O13W 0.11(2) 0.083(18) 0.090(18) -0.016(13) 0.023(14) 0.040(14)
O14W 0.17(4) 0.08(3) 0.027(13) 0.000 0.03(2) 0.000
O15W 0.08(3) 0.27(7) 0.12(4) 0.000 0.05(3) 0.000
O16W 0.016(8) 0.010(8) 0.62(8) 0.01(2) -0.02(2) 0.001(6)

loop_
_atom_type_symbol
_atom_type_description
_atom_type_scat_dispersion_real
_atom_type_scat_dispersion_imag
_atom_type_scat_source
C C 0.0033 0.0016 'International Tables Vol C Tables 4.2.6.8 and 6.1.1.4'
H H 0.0000 0.0000 'International Tables Vol C Tables 4.2.6.8 and 6.1.1.4'
N N 0.0061 0.0033 'International Tables Vol C Tables 4.2.6.8 and 6.1.1.4'
O O 0.0106 0.0060 'International Tables Vol C Tables 4.2.6.8 and 6.1.1.4'
S S 0.1246 0.1234 'International Tables Vol C Tables 4.2.6.8 and 6.1.1.4'
Mo Mo -1.6832 0.6857 'International Tables Vol C Tables 4.2.6.8 and 6.1.1.4'

loop_
_geom_angle_atom_site_label_1
_geom_angle_atom_site_label_2
_geom_angle_atom_site_label_3
_geom_angle
_geom_angle_site_symmetry_1
_geom_angle_site_symmetry_3
_geom_angle_publ_flag
O1 Mo1 O13 98.73(17) . . ?
O1 Mo1 O13 98.73(17) . 4_575 ?
O13 Mo1 O13 69.41(17) . 4_575 ?
O1 Mo1 S1 101.95(11) . 4_575 ?
O13 Mo1 S1 151.88(9) . 4_575 ?
O13 Mo1 S1 88.67(9) 4_575 4_575 ?
O1 Mo1 S1 101.95(11) . . ?
O13 Mo1 S1 88.67(9) . . ?
O13 Mo1 S1 151.88(9) 4_575 . ?
S1 Mo1 S1 105.29(6) 4_575 . ?
O1 Mo1 O19 168.0(2) . . ?
O13 Mo1 O19 71.52(12) . . ?
O13 Mo1 O19 71.52(12) 4_575 . ?
S1 Mo1 O19 85.21(7) 4_575 . ?
S1 Mo1 O19 85.21(7) . . ?
O1 Mo1 Mo2 106.64(19) . . ?
O13 Mo1 Mo2 136.94(8) . . ?
O13 Mo1 Mo2 136.94(8) 4_575 . ?
S1 Mo1 Mo2 52.72(3) 4_575 . ?
S1 Mo1 Mo2 52.72(3) . . ?
O19 Mo1 Mo2 85.39(10) . . ?
O2 Mo2 O14 99.37(17) . 4_575 ?
O2 Mo2 O14 99.36(17) . . ?
O14 Mo2 O14 69.80(17) 4_575 . ?
O2 Mo2 O20 176.7(2) . . ?
O14 Mo2 O20 77.93(13) 4_575 . ?
O14 Mo2 O20 77.93(13) . . ?
O2 Mo2 S1 100.51(11) . . ?
O14 Mo2 S1 153.01(9) 4_575 . ?
O14 Mo2 S1 89.04(9) . . ?
O20 Mo2 S1 81.47(7) . . ?
O2 Mo2 S1 100.51(11) . 4_575 ?
O14 Mo2 S1 89.03(9) 4_575 4_575 ?
O14 Mo2 S1 153.01(9) . 4_575 ?
O20 Mo2 S1 81.47(7) . 4_575 ?
S1 Mo2 S1 105.01(6) . 4_575 ?
O2 Mo2 Mo1 104.14(18) . . ?
O14 Mo2 Mo1 137.71(9) 4_575 . ?
O14 Mo2 Mo1 137.71(9) . . ?
O20 Mo2 Mo1 79.18(11) . . ?
S1 Mo2 Mo1 52.58(3) . . ?
S1 Mo2 Mo1 52.58(3) 4_575 . ?
O3 Mo3 O14 97.43(19) . . ?
O3 Mo3 O14 97.43(19) . 4_575 ?
O14 Mo3 O14 69.77(17) . 4_575 ?
O3 Mo3 S2 101.68(13) . . ?
O14 Mo3 S2 90.34(9) . . ?
O14 Mo3 S2 154.05(10) 4_575 . ?
O3 Mo3 S2 101.68(13) . 4_575 ?
O14 Mo3 S2 154.05(10) . 4_575 ?
O14 Mo3 S2 90.34(9) 4_575 4_575 ?
S2 Mo3 S2 102.68(6) . 4_575 ?
O3 Mo3 O21 172.5(2) . . ?
O14 Mo3 O21 76.47(13) . . ?
O14 Mo3 O21 76.46(13) 4_575 . ?
S2 Mo3 O21 82.91(8) . . ?
S2 Mo3 O21 82.91(8) 4_575 . ?
O3 Mo3 Mo4 98.1(2) . . ?
O14 Mo3 Mo4 141.62(9) . . ?
O14 Mo3 Mo4 141.62(9) 4_575 . ?
S2 Mo3 Mo4 52.15(3) . . ?
S2 Mo3 Mo4 52.15(3) 4_575 . ?
O21 Mo3 Mo4 89.45(11) . . ?
O4 Mo4 O15 99.17(19) . . ?
O4 Mo4 O15 99.18(19) . 4_575 ?
O15 Mo4 O15 69.85(19) . 4_575 ?
O4 Mo4 S2 103.13(13) . . ?
O15 Mo4 S2 89.20(10) . . ?
O15 Mo4 S2 151.55(10) 4_575 . ?
O4 Mo4 S2 103.13(13) . 4_575 ?
O15 Mo4 S2 151.55(10) . 4_575 ?
O15 Mo4 S2 89.21(10) 4_575 4_575 ?
S2 Mo4 S2 102.52(6) . 4_575 ?
O4 Mo4 O22 166.5(2) . . ?
O15 Mo4 O22 69.98(13) . . ?
O15 Mo4 O22 69.98(13) 4_575 . ?
S2 Mo4 O22 85.11(8) . . ?
S2 Mo4 O22 85.11(8) 4_575 . ?
O4 Mo4 Mo3 100.5(2) . . ?
O15 Mo4 Mo3 139.62(10) . . ?
O15 Mo4 Mo3 139.63(10) 4_575 . ?
S2 Mo4 Mo3 52.07(3) . . ?
S2 Mo4 Mo3 52.07(3) 4_575 . ?
O22 Mo4 Mo3 92.98(11) . . ?
O5 Mo5 O15 102.48(19) . 4_575 ?
O5 Mo5 O15 102.48(19) . . ?
O15 Mo5 O15 69.9(2) 4_575 . ?
O5 Mo5 S3 102.86(13) . . ?
O15 Mo5 S3 149.31(9) 4_575 . ?
O15 Mo5 S3 87.88(10) . . ?
O5 Mo5 S3 102.86(13) . 4_575 ?
O15 Mo5 S3 87.89(11) 4_575 4_575 ?
O15 Mo5 S3 149.31(9) . 4_575 ?
S3 Mo5 S3 103.00(7) . 4_575 ?
O5 Mo5 O22 170.7(2) . . ?
O15 Mo5 O22 70.10(13) 4_575 . ?
O15 Mo5 O22 70.10(13) . . ?
S3 Mo5 O22 82.75(8) . . ?
S3 Mo5 O22 82.75(8) 4_575 . ?
O5 Mo5 Mo6 102.5(2) . . ?
O15 Mo5 Mo6 136.47(10) 4_575 . ?
O15 Mo5 Mo6 136.47(10) . . ?
S3 Mo5 Mo6 51.99(3) . . ?
S3 Mo5 Mo6 51.99(3) 4_575 . ?
O22 Mo5 Mo6 86.75(12) . . ?
O6 Mo6 O16 107.44(19) . . ?
O6 Mo6 O16 107.44(19) . 4_575 ?
O16 Mo6 O16 69.6(2) . 4_575 ?
O6 Mo6 S3 104.76(12) . 4_575 ?
O16 Mo6 S3 143.28(11) . 4_575 ?
O16 Mo6 S3 84.39(10) 4_575 4_575 ?
O6 Mo6 S3 104.76(12) . . ?
O16 Mo6 S3 84.39(10) . . ?
O16 Mo6 S3 143.28(11) 4_575 . ?
S3 Mo6 S3 104.05(7) 4_575 . ?
O6 Mo6 Mo5 105.9(2) . . ?
O16 Mo6 Mo5 130.82(11) . . ?
O16 Mo6 Mo5 130.82(11) 4_575 . ?
S3 Mo6 Mo5 52.53(3) 4_575 . ?
S3 Mo6 Mo5 52.53(3) . . ?
O7 Mo7 O16 99.1(2) . 4_575 ?
O7 Mo7 O16 99.1(2) . . ?
O16 Mo7 O16 68.9(2) 4_575 . ?
O7 Mo7 S4 100.35(14) . 4_575 ?
O16 Mo7 S4 89.37(10) 4_575 4_575 ?
O16 Mo7 S4 152.83(11) . 4_575 ?
O7 Mo7 S4 100.35(14) . . ?
O16 Mo7 S4 152.83(11) 4_575 . ?
O16 Mo7 S4 89.37(10) . . ?
S4 Mo7 S4 105.54(7) 4_575 . ?
O7 Mo7 O23 178.0(3) . . ?
O16 Mo7 O23 79.26(14) 4_575 . ?
O16 Mo7 O23 79.26(14) . . ?
S4 Mo7 O23 80.85(8) 4_575 . ?
S4 Mo7 O23 80.85(8) . . ?
O7 Mo7 Mo8 102.2(2) . . ?
O16 Mo7 Mo8 139.30(10) 4_575 . ?
O16 Mo7 Mo8 139.30(10) . . ?
S4 Mo7 Mo8 52.94(4) 4_575 . ?
S4 Mo7 Mo8 52.94(4) . . ?
O23 Mo7 Mo8 79.88(12) . . ?
O8 Mo8 O17 98.3(2) . 4_575 ?
O8 Mo8 O17 98.3(2) . . ?
O17 Mo8 O17 71.1(2) 4_575 . ?
O8 Mo8 O24 168.7(3) . . ?
O17 Mo8 O24 72.61(13) 4_575 . ?
O17 Mo8 O24 72.60(13) . . ?
O8 Mo8 S4 101.74(13) . 4_575 ?
O17 Mo8 S4 88.00(11) 4_575 4_575 ?
O17 Mo8 S4 152.86(11) . 4_575 ?
O24 Mo8 S4 84.99(8) . 4_575 ?
O8 Mo8 S4 101.74(13) . . ?
O17 Mo8 S4 152.86(11) 4_575 . ?
O17 Mo8 S4 88.00(11) . . ?
O24 Mo8 S4 84.99(8) . . ?
S4 Mo8 S4 105.46(7) 4_575 . ?
O8 Mo8 Mo7 104.5(2) . . ?
O17 Mo8 Mo7 137.67(10) 4_575 . ?
O17 Mo8 Mo7 137.66(10) . . ?
O24 Mo8 Mo7 86.82(12) . . ?
S4 Mo8 Mo7 52.90(3) 4_575 . ?
S4 Mo8 Mo7 52.90(3) . . ?
O9 Mo9 O17 100.43(19) . . ?
O9 Mo9 O17 100.4(2) . 4_575 ?
O17 Mo9 O17 71.9(2) . 4_575 ?
O9 Mo9 S5 104.48(13) . 4_575 ?
O17 Mo9 S5 150.28(11) . 4_575 ?
O17 Mo9 S5 87.75(11) 4_575 4_575 ?
O9 Mo9 S5 104.48(14) . . ?
O17 Mo9 S5 87.74(11) . . ?
O17 Mo9 S5 150.27(11) 4_575 . ?
S5 Mo9 S5 101.29(8) 4_575 . ?
O9 Mo9 Mo10 99.7(2) . . ?
O17 Mo9 Mo10 138.36(11) . . ?
O17 Mo9 Mo10 138.36(10) 4_575 . ?
S5 Mo9 Mo10 51.94(4) 4_575 . ?
S5 Mo9 Mo10 51.94(4) . . ?
O10 Mo10 O18 106.1(2) . 4_575 ?
O10 Mo10 O18 106.1(2) . . ?
O18 Mo10 O18 68.9(2) 4_575 . ?
O10 Mo10 S5 106.27(15) . 4_575 ?
O18 Mo10 S5 85.17(12) 4_575 4_575 ?
O18 Mo10 S5 142.96(13) . 4_575 ?
O10 Mo10 S5 106.27(15) . . ?
O18 Mo10 S5 142.95(13) 4_575 . ?
O18 Mo10 S5 85.17(12) . . ?
S5 Mo10 S5 102.49(8) 4_575 . ?
O10 Mo10 Mo9 102.8(2) . . ?
O18 Mo10 Mo9 134.12(12) 4_575 . ?
O18 Mo10 Mo9 134.12(12) . . ?
S5 Mo10 Mo9 52.57(4) 4_575 . ?
S5 Mo10 Mo9 52.57(4) . . ?
O11 Mo11 O18 106.4(2) . . ?
O11 Mo11 O18 106.4(2) . 4_575 ?
O18 Mo11 O18 69.3(2) . 4_575 ?
O11 Mo11 S6 105.36(14) . 4_575 ?
O18 Mo11 S6 143.65(13) . 4_575 ?
O18 Mo11 S6 85.16(12) 4_575 4_575 ?
O11 Mo11 S6 105.37(14) . . ?
O18 Mo11 S6 85.16(13) . . ?
O18 Mo11 S6 143.65(13) 4_575 . ?
S6 Mo11 S6 102.98(7) 4_575 . ?
O11 Mo11 Mo12 102.4(2) . . ?
O18 Mo11 Mo12 133.94(12) . . ?
O18 Mo11 Mo12 133.95(12) 4_575 . ?
S6 Mo11 Mo12 52.61(3) 4_575 . ?
S6 Mo11 Mo12 52.61(3) . . ?
O12 Mo12 O13 99.87(18) . 4_575 ?
O12 Mo12 O13 99.87(18) . . ?
O13 Mo12 O13 69.69(17) 4_575 . ?
O12 Mo12 S6 103.39(12) . 4_575 ?
O13 Mo12 S6 88.81(9) 4_575 4_575 ?
O13 Mo12 S6 150.68(9) . 4_575 ?
O12 Mo12 S6 103.40(12) . . ?
O13 Mo12 S6 150.68(9) 4_575 . ?
O13 Mo12 S6 88.81(9) . . ?
S6 Mo12 S6 102.74(7) 4_575 . ?
O12 Mo12 O19 166.3(2) . . ?
O13 Mo12 O19 69.09(11) 4_575 . ?
O13 Mo12 O19 69.08(11) . . ?
S6 Mo12 O19 84.98(7) 4_575 . ?
S6 Mo12 O19 84.98(7) . . ?
O12 Mo12 Mo11 99.06(19) . . ?
O13 Mo12 Mo11 139.96(9) 4_575 . ?
O13 Mo12 Mo11 139.96(9) . . ?
S6 Mo12 Mo11 52.48(4) 4_575 . ?
S6 Mo12 Mo11 52.48(4) . . ?
O19 Mo12 Mo11 94.66(10) . . ?
Mo1 S1 Mo2 74.70(4) . . ?
Mo3 S2 Mo4 75.78(4) . . ?
Mo6 S3 Mo5 75.48(4) . . ?
Mo7 S4 Mo8 74.15(4) . . ?
Mo10 S5 Mo9 75.50(5) . . ?
Mo11 S6 Mo12 74.91(4) . . ?
Mo12 O13 Mo1 102.13(13) . . ?
Mo2 O14 Mo3 109.29(14) . . ?
Mo5 O15 Mo4 102.93(14) . . ?
Mo6 O16 Mo7 108.22(16) . . ?
Mo9 O17 Mo8 102.86(16) . . ?
Mo11 O18 Mo10 107.3(2) . . ?
C1 O19 Mo1 121.8(4) . . ?
C1 O19 Mo12 152.2(4) . . ?
Mo1 O19 Mo12 85.94(13) . . ?
C1 O20 Mo2 132.2(4) . . ?
Mo5 O22 Mo4 84.01(15) . . ?
C6 O23 Mo7 124.4(4) . . ?
C6 O24 Mo8 124.5(4) . . ?
O20 C1 O19 121.4(5) . . ?
O20 C1 C2 115.0(5) . . ?
O19 C1 C2 123.6(5) . . ?
C3 C2 C3 123.2(6) 4_575 . ?
C3 C2 C1 117.8(3) 4_575 . ?
C3 C2 C1 117.8(3) . . ?
C2 C3 C4 118.3(4) . . ?
C2 C3 C7 120.3(4) . . ?
C4 C3 C7 121.1(4) . . ?
C5 C4 C3 118.3(4) . . ?
C5 C4 C8 121.3(4) . . ?
C3 C4 C8 120.3(4) . . ?
C4 C5 C4 123.4(6) 4_575 . ?
C4 C5 C6 118.2(3) 4_575 . ?
C4 C5 C6 118.2(3) . . ?
O24 C6 O23 124.4(6) . . ?
O24 C6 C5 118.9(6) . . ?
O23 C6 C5 116.7(6) . . ?
C3 C7 H7A 109.5 . . ?
C3 C7 H7B 109.5 . . ?
H7A C7 H7B 109.5 . . ?
C3 C7 H7C 109.5 . . ?
H7A C7 H7C 109.5 . . ?
H7B C7 H7C 109.5 . . ?
C4 C8 H8A 109.5 . . ?
C4 C8 H8B 109.5 . . ?
H8A C8 H8B 109.5 . . ?
C4 C8 H8C 109.5 . . ?
H8A C8 H8C 109.5 . . ?
H8B C8 H8C 109.5 . . ?
C12 N C10 118.4(10) . . ?
C12 N C11 111.5(10) . . ?
C10 N C11 99.9(9) . . ?
C12 N C9 109.2(7) . . ?
C10 N C9 107.2(7) . . ?
C11 N C9 110.1(8) . . ?
N C9 H9A 109.5 . . ?
N C9 H9B 109.5 . . ?
H9A C9 H9B 109.5 . . ?
N C9 H9C 109.5 . . ?
H9A C9 H9C 109.5 . . ?
H9B C9 H9C 109.5 . . ?
N C10 H10A 109.5 . . ?
N C10 H10B 109.5 . . ?
H10A C10 H10B 109.5 . . ?
N C10 H10C 109.5 . . ?
H10A C10 H10C 109.5 . . ?
H10B C10 H10C 109.5 . . ?
N C11 H11A 109.5 . . ?
N C11 H11B 109.5 . . ?
H11A C11 H11B 109.5 . . ?
N C11 H11C 109.5 . . ?
H11A C11 H11C 109.5 . . ?
H11B C11 H11C 109.5 . . ?
N C12 H12A 109.5 . . ?
N C12 H12B 109.5 . . ?
H12A C12 H12B 109.5 . . ?
N C12 H12C 109.5 . . ?
H12A C12 H12C 109.5 . . ?
H12B C12 H12C 109.5 . . ?
O14W O13W O13W 55(3) . 4_575 ?
O13W O14W O13W 69(6) . 4_575 ?

loop_
_geom_bond_atom_site_label_1
_geom_bond_atom_site_label_2
_geom_bond_distance
_geom_bond_site_symmetry_2
_geom_bond_publ_flag
Mo1 O1 1.670(5) . ?
Mo1 O13 2.112(3) . ?
Mo1 O13 2.113(3) 4_575 ?
Mo1 S1 2.3268(12) 4_575 ?
Mo1 S1 2.3268(12) . ?
Mo1 O19 2.343(4) . ?
Mo1 Mo2 2.8260(7) . ?
Mo2 O2 1.683(5) . ?
Mo2 O14 2.089(3) 4_575 ?
Mo2 O14 2.089(3) . ?
Mo2 O20 2.305(4) . ?
Mo2 S1 2.3311(12) . ?
Mo2 S1 2.3311(12) 4_575 ?
Mo3 O3 1.681(6) . ?
Mo3 O14 2.090(3) . ?
Mo3 O14 2.090(3) 4_575 ?
Mo3 S2 2.3167(13) . ?
Mo3 S2 2.3167(13) 4_575 ?
Mo3 O21 2.424(5) . ?
Mo3 Mo4 2.8469(7) . ?
Mo4 O4 1.670(6) . ?
Mo4 O15 2.102(3) . ?
Mo4 O15 2.102(3) 4_575 ?
Mo4 S2 2.3191(13) . ?
Mo4 S2 2.3192(13) 4_575 ?
Mo4 O22 2.458(5) . ?
Mo5 O5 1.678(5) . ?
Mo5 O15 2.100(3) 4_575 ?
Mo5 O15 2.100(3) . ?
Mo5 S3 2.3237(13) . ?
Mo5 S3 2.3237(13) 4_575 ?
Mo5 O22 2.454(5) . ?
Mo5 Mo6 2.8344(8) . ?
Mo6 O6 1.683(5) . ?
Mo6 O16 2.052(4) . ?
Mo6 O16 2.052(4) 4_575 ?
Mo6 S3 2.3069(13) 4_575 ?
Mo6 S3 2.3070(13) . ?
Mo7 O7 1.676(5) . ?
Mo7 O16 2.070(4) 4_575 ?
Mo7 O16 2.070(4) . ?
Mo7 S4 2.3132(13) 4_575 ?
Mo7 S4 2.3132(13) . ?
Mo7 O23 2.458(5) . ?
Mo7 Mo8 2.7899(9) . ?
Mo8 O8 1.689(5) . ?
Mo8 O17 2.108(4) 4_575 ?
Mo8 O17 2.108(4) . ?
Mo8 O24 2.291(5) . ?
Mo8 S4 2.3144(14) 4_575 ?
Mo8 S4 2.3144(14) . ?
Mo9 O9 1.664(6) . ?
Mo9 O17 2.087(4) . ?
Mo9 O17 2.087(4) 4_575 ?
Mo9 S5 2.3122(16) 4_575 ?
Mo9 S5 2.3122(16) . ?
Mo9 Mo10 2.8192(9) . ?
Mo10 O10 1.675(6) . ?
Mo10 O18 2.073(4) 4_575 ?
Mo10 O18 2.073(4) . ?
Mo10 S5 2.2927(17) 4_575 ?
Mo10 S5 2.2928(17) . ?
Mo11 O11 1.670(6) . ?
Mo11 O18 2.063(4) . ?
Mo11 O18 2.063(4) 4_575 ?
Mo11 S6 2.3090(14) 4_575 ?
Mo11 S6 2.3091(14) . ?
Mo11 Mo12 2.8107(9) . ?
Mo12 O12 1.664(5) . ?
Mo12 O13 2.105(3) 4_575 ?
Mo12 O13 2.105(3) . ?
Mo12 S6 2.3130(13) 4_575 ?
Mo12 S6 2.3130(13) . ?
Mo12 O19 2.468(4) . ?
O19 C1 1.273(7) . ?
O20 C1 1.257(7) . ?
O23 C6 1.271(8) . ?
O24 C6 1.256(8) . ?
C1 C2 1.499(8) . ?
C2 C3 1.399(5) 4_575 ?
C2 C3 1.399(5) . ?
C3 C4 1.403(6) . ?
C3 C7 1.516(6) . ?
C4 C5 1.395(6) . ?
C4 C8 1.499(7) . ?
C5 C4 1.395(6) 4_575 ?
C5 C6 1.513(9) . ?
C7 H7A 0.9600 . ?
C7 H7B 0.9600 . ?
C7 H7C 0.9600 . ?
C8 H8A 0.9600 . ?
C8 H8B 0.9600 . ?
C8 H8C 0.9600 . ?
N C12 1.424(11) . ?
N C10 1.476(12) . ?
N C11 1.491(12) . ?
N C9 1.496(10) . ?
C9 H9A 0.9600 . ?
C9 H9B 0.9600 . ?
C9 H9C 0.9600 . ?
C10 H10A 0.9600 . ?
C10 H10B 0.9600 . ?
C10 H10C 0.9600 . ?
C11 H11A 0.9600 . ?
C11 H11B 0.9600 . ?
C11 H11C 0.9600 . ?
C12 H12A 0.9600 . ?
C12 H12B 0.9600 . ?
C12 H12C 0.9600 . ?
O5W O12W 1.35(2) . ?
O8W O10W 1.476(14) . ?
O13W O14W 0.98(4) . ?
O13W O13W 1.11(5) 4_575 ?
O14W O13W 0.98(4) 4_575 ?
